data_7114683
loop_
_publ_author_name
'Stradiotto, Mark'
'Fujdala, Kyle L.'
'Tilley, T. Don'

_publ_section_title
;
 Iridium(iii) complexes of the new tridentate bis(8-quinolyl)silyl
 (&#x2018;NSiN&#x2019;) ligand
;
_journal_issue 13
_journal_name_full 'Chemical Communications'
_journal_page_first 1200
_journal_paper_doi 10.1039/b102821a
_journal_year 2001
_chemical_formula_sum 'C27 H30 Cl Ir N2 Si'
_chemical_formula_weight 638.27
_chemical_name_systematic
;
?
;
_space_group_IT_number 14
_symmetry_cell_setting monoclinic
_symmetry_space_group_name_Hall '-P 2ybc'
_symmetry_space_group_name_H-M 'P 1 21/c 1'
_atom_sites_solution_hydrogens geom
_atom_sites_solution_primary direct
_atom_sites_solution_secondary difmap
_audit_creation_method SHELXL
_cell_angle_alpha 90.00
_cell_angle_beta 102.66(3)
_cell_angle_gamma 90.00
_cell_formula_units_Z 4
_cell_length_a 12.436(3)
_cell_length_b 13.469(3)
_cell_length_c 16.105(3)
_cell_measurement_temperature 164(2)
_cell_volume 2632.0(10)
_computing_structure_refinement 'SHELXL-93 (Sheldrick, 1993)'
_computing_structure_solution 'SHELXS-86 (Sheldrick, 1990)'
_diffrn_ambient_temperature 164(2)
_diffrn_radiation_monochromator graphite
_diffrn_radiation_source 'fine-focus sealed tube'
_diffrn_radiation_type MoK\a
_diffrn_radiation_wavelength 0.71073
_diffrn_reflns_av_R_equivalents 0.0798
_diffrn_reflns_av_sigmaI/netI 0.1698
_diffrn_reflns_limit_h_max 14
_diffrn_reflns_limit_h_min -14
_diffrn_reflns_limit_k_max 15
_diffrn_reflns_limit_k_min -9
_diffrn_reflns_limit_l_max 18
_diffrn_reflns_limit_l_min -19
_diffrn_reflns_number 11558
_diffrn_reflns_theta_max 25.62
_diffrn_reflns_theta_min 1.68
_exptl_absorpt_coefficient_mu 5.237
_exptl_absorpt_correction_T_max 0.694
_exptl_absorpt_correction_T_min 0.596
_exptl_absorpt_correction_type SADABS
_exptl_crystal_colour yellow
_exptl_crystal_density_diffrn 1.611
_exptl_crystal_description irregular
_exptl_crystal_F_000 1256
_exptl_crystal_size_max 0.27
_exptl_crystal_size_mid 0.11
_exptl_crystal_size_min 0.06
_refine_diff_density_max 1.359
_refine_diff_density_min -0.735
_refine_diff_density_rms 0.146
_refine_ls_extinction_method none
_refine_ls_goodness_of_fit_all 0.933
_refine_ls_goodness_of_fit_obs 1.112
_refine_ls_matrix_type full
_refine_ls_number_parameters 279
_refine_ls_number_reflns 3756
_refine_ls_number_restraints 0
_refine_ls_restrained_S_all 1.311
_refine_ls_restrained_S_obs 1.112
_refine_ls_R_factor_all 0.1212
_refine_ls_R_factor_obs 0.0421
_refine_ls_shift/esd_max 0.001
_refine_ls_shift/esd_mean 0.000
_refine_ls_structure_factor_coef Fsqd
_refine_ls_weighting_details 'w=1/[\s^2^(Fo^2^)+(0.0258P)^2^+0.0000P] where P=(Fo^2^+2Fc^2^)/3'
_refine_ls_weighting_scheme calc
_refine_ls_wR_factor_all 0.1292
_refine_ls_wR_factor_obs 0.0760
_reflns_number_observed 2250
_reflns_number_total 4428
_reflns_observed_criterion >2sigma(I)
_cod_data_source_file b102821a.txt
_cod_data_source_block Compound_2
_cod_depositor_comments
;
The following automatic conversions were performed:

'_refine_ls_weighting_scheme' value 'calc
w=1/[\s^2^(Fo^2^)+(0.0258P)^2^+0.0000P] where P=(Fo^2^+2Fc^2^)/3' was
changed to 'calc'. New tag '_refine_ls_weighting_details' was
created. The value of the new tag was set to
'w=1/[\s^2^(Fo^2^)+(0.0258P)^2^+0.0000P] where P=(Fo^2^+2Fc^2^)/3'.

Automatic conversion script
Id: cif_fix_values 3143 2015-03-26 13:38:13Z robertas 
;
_cod_original_cell_volume 2631.9(9)
_cod_original_sg_symbol_H-M P21/c
_cod_database_code 7114683

loop_
_symmetry_equiv_pos_as_xyz
'x, y, z'
'-x, y+1/2, -z+1/2'
'-x, -y, -z'
'x, -y-1/2, z-1/2'

loop_
_atom_site_aniso_label
_atom_site_aniso_U_11
_atom_site_aniso_U_22
_atom_site_aniso_U_33
_atom_site_aniso_U_23
_atom_site_aniso_U_13
_atom_site_aniso_U_12
Ir1 0.0356(3) 0.0279(3) 0.0186(2) 0.0013(3) 0.0057(2) 0.0021(3)
Cl1 0.051(2) 0.025(2) 0.023(2) 0.0038(14) 0.007(2) 0.003(2)
Si1 0.037(2) 0.034(2) 0.019(2) 0.002(2) 0.008(2) -0.004(2)
N11 0.051(7) 0.019(7) 0.018(6) 0.003(4) 0.000(5) -0.005(5)
C1 0.039(8) 0.059(9) 0.030(8) 0.011(7) 0.001(6) -0.006(7)
C2 0.041(8) 0.017(7) 0.018(6) -0.004(5) 0.012(6) -0.005(6)
C3 0.037(8) 0.016(7) 0.037(8) 0.000(6) 0.010(7) -0.005(6)
C4A 0.032(7) 0.016(7) 0.022(7) -0.008(5) -0.003(6) 0.001(6)
C4 0.030(7) 0.028(7) 0.030(7) -0.012(7) 0.005(6) 0.001(7)
C5 0.028(7) 0.029(7) 0.026(7) -0.005(6) -0.005(6) 0.004(6)
C6 0.031(8) 0.038(8) 0.031(8) 0.005(6) 0.005(7) 0.002(7)
C7 0.037(8) 0.023(7) 0.024(7) 0.005(5) 0.004(6) 0.003(6)
C8A 0.040(7) 0.016(7) 0.017(6) -0.008(5) 0.007(5) 0.005(6)
C12 0.034(7) 0.031(7) 0.025(6) 0.000(7) 0.007(5) 0.006(7)
C13 0.062(9) 0.031(8) 0.025(7) -0.004(6) 0.012(7) -0.008(7)
C14A 0.033(8) 0.031(8) 0.027(7) 0.003(6) 0.004(6) -0.007(6)
C14 0.062(10) 0.028(8) 0.038(8) -0.012(6) 0.006(7) -0.011(7)
C15 0.078(11) 0.023(8) 0.030(8) -0.004(6) 0.019(7) -0.010(7)
C16 0.082(11) 0.022(8) 0.037(9) 0.000(7) -0.007(8) -0.016(7)
C17 0.042(8) 0.040(9) 0.023(7) 0.008(6) -0.013(7) -0.019(7)
C18A 0.039(8) 0.018(7) 0.019(7) -0.007(6) 0.000(6) 0.001(6)
C18 0.029(7) 0.038(8) 0.029(8) -0.011(7) 0.000(6) -0.009(7)
C21 0.025(7) 0.046(8) 0.040(7) 0.003(8) 0.006(6) -0.013(7)
C22 0.037(8) 0.083(12) 0.041(8) 0.014(8) -0.009(6) 0.009(8)
C23 0.064(11) 0.077(11) 0.064(10) 0.002(10) -0.006(8) -0.033(10)
C24 0.038(9) 0.099(14) 0.072(11) 0.010(9) 0.005(8) -0.001(8)
C25 0.073(12) 0.065(12) 0.103(14) 0.018(10) 0.032(11) 0.025(10)
C26 0.071(12) 0.071(12) 0.085(13) 0.025(10) 0.036(10) 0.021(9)
C27 0.037(9) 0.053(9) 0.057(10) 0.003(7) 0.008(7) 0.004(7)
C28 0.055(10) 0.068(10) 0.032(8) -0.001(7) 0.009(7) -0.018(8)

loop_
_atom_site_label
_atom_site_type_symbol
_atom_site_fract_x
_atom_site_fract_y
_atom_site_fract_z
_atom_site_U_iso_or_equiv
_atom_site_thermal_displace_type
_atom_site_occupancy
_atom_site_calc_flag
_atom_site_refinement_flags
Ir1 Ir 0.17220(4) 0.20658(3) 0.41460(3) 0.0274(2) Uani 1 d .
Cl1 Cl 0.1529(2) 0.0661(2) 0.5186(2) 0.0331(8) Uani 1 d .
Si1 Si 0.1735(3) 0.3393(2) 0.3275(2) 0.0299(9) Uani 1 d .
N1 N -0.0001(6) 0.2117(7) 0.3641(5) 0.025(2) Uiso 1 d .
N11 N 0.1475(7) 0.3206(6) 0.5056(5) 0.030(3) Uani 1 d .
C1 C 0.2697(9) 0.3737(8) 0.2568(7) 0.044(3) Uani 1 d .
H1A H 0.2736(9) 0.3189(8) 0.2176(7) 0.066 Uiso 1 calc R
H1B H 0.3433(9) 0.3868(8) 0.2918(7) 0.066 Uiso 1 calc R
H1C H 0.2422(9) 0.4334(8) 0.2242(7) 0.066 Uiso 1 calc R
C2 C -0.0682(9) 0.1557(7) 0.3941(6) 0.025(3) Uani 1 d .
H2A H -0.0388(9) 0.1149(7) 0.4418(6) 0.029 Uiso 1 calc R
C3 C -0.1818(9) 0.1519(7) 0.3607(7) 0.030(3) Uani 1 d .
H3A H -0.2267(9) 0.1077(7) 0.3843(7) 0.036 Uiso 1 calc R
C4A C -0.1603(9) 0.2733(7) 0.2591(6) 0.025(3) Uani 1 d .
C4 C -0.2278(8) 0.2112(9) 0.2945(6) 0.029(3) Uani 1 d .
H4A H -0.3052(8) 0.2104(9) 0.2725(6) 0.035 Uiso 1 calc R
C5 C -0.1990(9) 0.3390(8) 0.1893(7) 0.029(3) Uani 1 d .
H5A H -0.2758(9) 0.3430(8) 0.1655(7) 0.035 Uiso 1 calc R
C6 C -0.1294(9) 0.3953(8) 0.1564(7) 0.034(3) Uani 1 d .
H6A H -0.1574(9) 0.4358(8) 0.1082(7) 0.041 Uiso 1 calc R
C7 C -0.0184(9) 0.3951(7) 0.1916(6) 0.029(3) Uani 1 d .
H7A H 0.0285(9) 0.4362(7) 0.1671(6) 0.034 Uiso 1 calc R
C8A C -0.0467(9) 0.2741(7) 0.2947(6) 0.024(3) Uani 1 d .
C8 C 0.0275(8) 0.3373(7) 0.2612(6) 0.023(3) Uiso 1 d .
C12 C 0.1321(8) 0.2962(9) 0.5815(6) 0.030(3) Uani 1 d .
H12A H 0.1284(8) 0.2279(9) 0.5953(6) 0.036 Uiso 1 calc R
C13 C 0.1208(9) 0.3683(9) 0.6432(7) 0.039(3) Uani 1 d .
H13A H 0.1101(9) 0.3476(9) 0.6972(7) 0.047 Uiso 1 calc R
C14A C 0.1393(9) 0.4957(8) 0.5438(7) 0.031(3) Uani 1 d .
C14 C 0.1252(9) 0.4649(9) 0.6262(7) 0.043(3) Uani 1 d .
H14A H 0.1191(9) 0.5129(9) 0.6682(7) 0.052 Uiso 1 calc R
C15 C 0.1415(10) 0.5973(8) 0.5198(7) 0.043(4) Uani 1 d .
H15A H 0.1326(10) 0.6479(8) 0.5589(7) 0.052 Uiso 1 calc R
C16 C 0.1561(10) 0.6219(9) 0.4427(7) 0.050(4) Uani 1 d .
H16A H 0.1571(10) 0.6897(9) 0.4265(7) 0.060 Uiso 1 calc R
C17 C 0.1702(9) 0.5449(9) 0.3845(7) 0.038(3) Uani 1 d .
H17A H 0.1822(9) 0.5640(9) 0.3304(7) 0.045 Uiso 1 calc R
C18A C 0.1506(9) 0.4200(8) 0.4848(7) 0.026(3) Uani 1 d .
C18 C 0.1675(9) 0.4459(8) 0.4021(7) 0.033(3) Uani 1 d .
C21 C 0.3386(8) 0.2127(9) 0.4852(7) 0.037(3) Uani 1 d .
H21A H 0.3463(8) 0.1814(9) 0.5424(7) 0.045 Uiso 1 calc R
C22 C 0.4043(9) 0.3051(10) 0.4904(7) 0.056(4) Uani 1 d .
H22A H 0.3741(9) 0.3543(10) 0.5250(7) 0.067 Uiso 1 calc R
H22B H 0.3961(9) 0.3329(10) 0.4325(7) 0.067 Uiso 1 calc R
C23 C 0.5305(10) 0.2903(11) 0.5305(8) 0.072(4) Uani 1 d .
H23A H 0.5641(10) 0.3566(11) 0.5443(8) 0.086 Uiso 1 calc R
H23B H 0.5375(10) 0.2539(11) 0.5848(8) 0.086 Uiso 1 calc R
C24 C 0.5977(10) 0.2352(10) 0.4763(9) 0.071(5) Uani 1 d .
H24A H 0.6769(10) 0.2443(10) 0.5022(9) 0.085 Uiso 1 calc R
H24B H 0.5832(10) 0.2660(10) 0.4191(9) 0.085 Uiso 1 calc R
C25 C 0.5734(12) 0.1214(10) 0.4656(10) 0.078(5) Uani 1 d .
H25A H 0.6441(12) 0.0849(10) 0.4744(10) 0.094 Uiso 1 calc R
H25B H 0.5348(12) 0.0994(10) 0.5100(10) 0.094 Uiso 1 calc R
C26 C 0.5024(12) 0.0945(10) 0.3772(9) 0.073(5) Uani 1 d .
H26A H 0.5455(12) 0.1096(10) 0.3339(9) 0.088 Uiso 1 calc R
H26B H 0.4890(12) 0.0220(10) 0.3757(9) 0.088 Uiso 1 calc R
C27 C 0.3909(9) 0.1474(9) 0.3519(8) 0.049(4) Uani 1 d .
H27A H 0.4029(9) 0.2181(9) 0.3396(8) 0.059 Uiso 1 calc R
H27B H 0.3468(9) 0.1168(9) 0.2995(8) 0.059 Uiso 1 calc R
C28 C 0.3295(10) 0.1406(10) 0.4211(8) 0.052(4) Uani 1 d .
H28A H 0.3329(10) 0.0720(10) 0.4453(8) 0.062 Uiso 1 calc R

loop_
_atom_type_symbol
_atom_type_description
_atom_type_scat_dispersion_real
_atom_type_scat_dispersion_imag
_atom_type_scat_source
C C 0.0033 0.0016 'International Tables Vol C Tables 4.2.6.8 and 6.1.1.4'
H H 0.0000 0.0000 'International Tables Vol C Tables 4.2.6.8 and 6.1.1.4'
N N 0.0061 0.0033 'International Tables Vol C Tables 4.2.6.8 and 6.1.1.4'
Si Si 0.0817 0.0704 'International Tables Vol C Tables 4.2.6.8 and 6.1.1.4'
Cl Cl 0.1484 0.1585 'International Tables Vol C Tables 4.2.6.8 and 6.1.1.4'
Ir Ir -1.4442 7.9887 'International Tables Vol C Tables 4.2.6.8 and 6.1.1.4'

loop_
_geom_angle_atom_site_label_1
_geom_angle_atom_site_label_2
_geom_angle_atom_site_label_3
_geom_angle
N1 Ir1 C28 150.8(4)
N1 Ir1 C21 169.8(4)
C28 Ir1 C21 38.4(4)
N1 Ir1 N11 87.5(3)
C28 Ir1 N11 121.4(4)
C21 Ir1 N11 83.0(4)
N1 Ir1 Si1 83.2(3)
C28 Ir1 Si1 103.2(3)
C21 Ir1 Si1 99.3(3)
N11 Ir1 Si1 83.2(2)
N1 Ir1 Cl1 92.4(2)
C28 Ir1 Cl1 82.9(3)
C21 Ir1 Cl1 84.2(3)
N11 Ir1 Cl1 91.9(2)
Si1 Ir1 Cl1 173.61(11)
C1 Si1 C18 108.5(5)
C1 Si1 C8 108.7(5)
C18 Si1 C8 101.7(5)
C1 Si1 Ir1 131.2(4)
C18 Si1 Ir1 101.5(4)
C8 Si1 Ir1 101.6(3)
C2 N1 C8A 116.7(9)
C2 N1 Ir1 121.6(7)
C8A N1 Ir1 121.7(7)
C12 N11 C18A 118.9(10)
C12 N11 Ir1 121.0(7)
C18A N11 Ir1 120.1(7)
N1 C2 C3 124.2(10)
C4 C3 C2 119.9(10)
C4 C4A C8A 118.7(10)
C4 C4A C5 124.5(10)
C8A C4A C5 116.8(10)
C3 C4 C4A 119.2(10)
C6 C5 C4A 121.7(10)
C5 C6 C7 120.9(11)
C6 C7 C8 122.4(10)
C4A C8A N1 121.2(9)
C4A C8A C8 121.4(9)
N1 C8A C8 117.4(9)
C7 C8 C8A 116.8(9)
C7 C8 Si1 128.6(8)
C8A C8 Si1 114.2(7)
N11 C12 C13 122.3(11)
C14 C13 C12 120.6(11)
C18A C14A C15 119.9(10)
C18A C14A C14 117.3(10)
C15 C14A C14 122.8(11)
C13 C14 C14A 119.4(11)
C16 C15 C14A 120.3(11)
C15 C16 C17 119.3(11)
C18 C17 C16 124.0(11)
N11 C18A C14A 121.4(10)
N11 C18A C18 118.5(9)
C14A C18A C18 120.0(10)
C17 C18 C18A 116.4(10)
C17 C18 Si1 127.3(9)
C18A C18 Si1 116.1(8)
C28 C21 C22 125.3(11)
C28 C21 Ir1 70.7(7)
C22 C21 Ir1 121.5(8)
C21 C22 C23 114.0(10)
C24 C23 C22 116.6(11)
C23 C24 C25 115.0(12)
C26 C25 C24 112.8(12)
C27 C26 C25 116.0(12)
C28 C27 C26 110.8(11)
C21 C28 C27 122.5(11)
C21 C28 Ir1 70.9(7)
C27 C28 Ir1 123.7(9)

loop_
_geom_bond_atom_site_label_1
_geom_bond_atom_site_label_2
_geom_bond_distance
Ir1 N1 2.120(8)
Ir1 C28 2.131(13)
Ir1 C21 2.133(10)
Ir1 N11 2.191(9)
Ir1 Si1 2.275(3)
Ir1 Cl1 2.572(3)
Si1 C1 1.881(11)
Si1 C18 1.883(11)
Si1 C8 1.894(10)
N1 C2 1.303(11)
N1 C8A 1.418(11)
N11 C12 1.320(12)
N11 C18A 1.381(11)
C2 C3 1.398(13)
C3 C4 1.354(13)
C4A C4 1.393(13)
C4A C8A 1.404(13)
C4A C5 1.430(13)
C5 C6 1.343(13)
C6 C7 1.372(12)
C7 C8 1.382(12)
C8A C8 1.444(13)
C12 C13 1.419(13)
C13 C14 1.332(13)
C14A C18A 1.421(13)
C14A C15 1.423(13)
C14A C14 1.439(14)
C15 C16 1.336(13)
C16 C17 1.434(14)
C17 C18 1.365(14)
C18A C18 1.438(14)
C21 C28 1.403(14)
C21 C22 1.481(14)
C22 C23 1.573(14)
C23 C24 1.53(2)
C24 C25 1.56(2)
C25 C26 1.54(2)
C26 C27 1.533(15)
C27 C28 1.486(15)
